data_7059877
loop_
_publ_author_name
'Harrison, Daniel P.'
'Kumar, Varshini J.'
'Noppers, Johanna N.'
'Gluyas, Josef B. G.'
'Sobolev, Alexandre N.'
'Moggach, Stephen A.'
'Low, Paul J.'

_publ_section_title
;
 Iron vs. ruthenium: syntheses, structures and IR spectroelectrochemical
 characterisation of half-sandwich Group 8 acetylide complexes
;
_journal_issue 33
_journal_name_full 'New Journal of Chemistry'
_journal_page_first 14932
_journal_page_last 14943
_journal_paper_doi 10.1039/D0NJ03093G
_journal_volume 45
_journal_year 2021
_chemical_formula_moiety 'C37 H38 Fe P2'
_chemical_formula_sum 'C37 H38 Fe P2'
_chemical_formula_weight 600.46
_space_group_crystal_system triclinic
_space_group_IT_number 2
_space_group_name_Hall '-P 1'
_space_group_name_H-M_alt 'P -1'
_atom_sites_solution_hydrogens geom
_audit_creation_method SHELXL-2018/3
_audit_update_record
;
2020-06-15 deposited with the CCDC.	2020-08-05 downloaded from the CCDC.
;
_cell_angle_alpha 91.779(2)
_cell_angle_beta 91.683(2)
_cell_angle_gamma 101.312(2)
_cell_formula_units_Z 4
_cell_length_a 9.9070(2)
_cell_length_b 12.3781(3)
_cell_length_c 25.5901(7)
_cell_measurement_reflns_used 12904
_cell_measurement_temperature 100(2)
_cell_measurement_theta_max 30.129
_cell_measurement_theta_min 2.302
_cell_volume 3073.65(13)
_computing_cell_refinement 'CrysAlisPro 1.171.39.46 (Rigaku OD, 2018)'
_computing_data_collection 'CrysAlisPro 1.171.39.46 (Rigaku OD, 2018)'
_computing_data_reduction 'CrysAlisPro 1.171.39.46 (Rigaku OD, 2018)'
_computing_molecular_graphics 'X-Seed v. 4.0 (Barbour, 2001)'
_computing_publication_material 'SHELXL-2018/3 (Sheldrick, 2015)'
_computing_structure_refinement 'SHELXL-2018/3 (Sheldrick, 2015)'
_computing_structure_solution 'SHELXT-2015/1 (Sheldrick, 2015)'
_diffrn_ambient_temperature 100(2)
_diffrn_detector 'CCD plate'
_diffrn_detector_area_resol_mean 16.0009
_diffrn_detector_type Sapphire3
_diffrn_measured_fraction_theta_full 0.999
_diffrn_measured_fraction_theta_max 0.921
_diffrn_measurement_device 'four-circle diffractometer'
_diffrn_measurement_device_type 'Oxford Diffraction Xcalibur-S'
_diffrn_measurement_method '\w scans'
_diffrn_orient_matrix_type 'CrysAlisPro convention (1999,Acta A55,543-557)'
_diffrn_orient_matrix_UB_11 -0.0116327
_diffrn_orient_matrix_UB_12 0.0273548
_diffrn_orient_matrix_UB_13 -0.0231654
_diffrn_orient_matrix_UB_21 0.0710734
_diffrn_orient_matrix_UB_22 0.0074826
_diffrn_orient_matrix_UB_23 -0.0052429
_diffrn_orient_matrix_UB_31 -0.0123016
_diffrn_orient_matrix_UB_32 -0.0511422
_diffrn_orient_matrix_UB_33 -0.0143492
_diffrn_radiation_monochromator graphite
_diffrn_radiation_source 'fine-focus sealed tube'
_diffrn_radiation_type MoK\a
_diffrn_radiation_wavelength 0.71073
_diffrn_reflns_av_R_equivalents 0.0748
_diffrn_reflns_av_unetI/netI 0.0955
_diffrn_reflns_Laue_measured_fraction_full 0.999
_diffrn_reflns_Laue_measured_fraction_max 0.921
_diffrn_reflns_limit_h_max 14
_diffrn_reflns_limit_h_min -14
_diffrn_reflns_limit_k_max 18
_diffrn_reflns_limit_k_min -18
_diffrn_reflns_limit_l_max 38
_diffrn_reflns_limit_l_min -38
_diffrn_reflns_number 65673
_diffrn_reflns_point_group_measured_fraction_full 0.999
_diffrn_reflns_point_group_measured_fraction_max 0.921
_diffrn_reflns_theta_full 25.242
_diffrn_reflns_theta_max 32.356
_diffrn_reflns_theta_min 2.358
_exptl_absorpt_coefficient_mu 0.619
_exptl_absorpt_correction_T_max 1.0
_exptl_absorpt_correction_T_min 0.92558
_exptl_absorpt_correction_type multi-scan
_exptl_absorpt_process_details
;
CrysAlisPro 1.171.39.46 (Rigaku Oxford Diffraction, 2018)
Empirical absorption correction using spherical harmonics,
 implemented in SCALE3 ABSPACK scaling algorithm.
;
_exptl_crystal_colour red
_exptl_crystal_density_diffrn 1.298
_exptl_crystal_description prism
_exptl_crystal_F_000 1264
_exptl_crystal_size_max 0.174
_exptl_crystal_size_mid 0.121
_exptl_crystal_size_min 0.093
_refine_diff_density_max 0.813
_refine_diff_density_min -0.492
_refine_diff_density_rms 0.093
_refine_ls_extinction_method none
_refine_ls_goodness_of_fit_ref 1.000
_refine_ls_hydrogen_treatment constr
_refine_ls_matrix_type full
_refine_ls_number_parameters 727
_refine_ls_number_reflns 20231
_refine_ls_number_restraints 0
_refine_ls_restrained_S_all 1.000
_refine_ls_R_factor_all 0.1052
_refine_ls_R_factor_gt 0.0565
_refine_ls_shift/su_max 0.001
_refine_ls_shift/su_mean 0.000
_refine_ls_structure_factor_coef Fsqd
_refine_ls_weighting_details 'w=1/[\s^2^(Fo^2^)+(0.0490P)^2^+0.4900P] where P=(Fo^2^+2Fc^2^)/3'
_refine_ls_weighting_scheme calc
_refine_ls_wR_factor_gt 0.1089
_refine_ls_wR_factor_ref 0.1291
_reflns_Friedel_coverage 0.000
_reflns_number_gt 12908
_reflns_number_total 20231
_reflns_threshold_expression 'I > 2\s(I)'
_cod_data_source_file d0nj03093g2.cif
_cod_data_source_block dph114
_cod_depositor_comments 'Adding full bibliography for 7059874--7059882.cif.'
_cod_database_code 7059877
_shelx_shelxl_version_number 2018/3
_shelx_space_group_comment
;
The symmetry employed for this shelxl refinement is uniquely defined
by the following loop, which should always be used as a source of
symmetry information in preference to the above space-group names.
They are only intended as comments.
;
_shelx_estimated_absorpt_t_min 0.900
_shelx_estimated_absorpt_t_max 0.945

loop_
_space_group_symop_operation_xyz
'x, y, z'
'-x, -y, -z'

loop_
_atom_site_label
_atom_site_type_symbol
_atom_site_fract_x
_atom_site_fract_y
_atom_site_fract_z
_atom_site_U_iso_or_equiv
_atom_site_adp_type
_atom_site_occupancy
_atom_site_site_symmetry_order
_atom_site_calc_flag
_atom_site_refinement_flags_posn
_atom_site_refinement_flags_adp
_atom_site_refinement_flags_occupancy
_atom_site_disorder_assembly
_atom_site_disorder_group
Fe1 Fe 0.27330(3) 0.16074(3) 0.36170(2) 0.01544(8) Uani 1 1 d . . . . .
C11 C 0.4377(3) 0.41361(18) 0.33927(9) 0.0215(5) Uani 1 1 d . . . . .
H11A H 0.534682 0.446762 0.332514 0.026 Uiso 1 1 calc R U . . .
H11B H 0.377955 0.459947 0.323321 0.026 Uiso 1 1 calc R U . . .
C12 C 0.4173(2) 0.40961(18) 0.39863(9) 0.0201(5) Uani 1 1 d . . . . .
H12A H 0.405364 0.482444 0.412673 0.024 Uiso 1 1 calc R U . . .
H12B H 0.498735 0.390340 0.416631 0.024 Uiso 1 1 calc R U . . .
C101 C 0.4353(2) 0.16199(18) 0.40494(9) 0.0195(5) Uani 1 1 d . . . . .
C102 C 0.5349(2) 0.15912(19) 0.43325(9) 0.0210(5) Uani 1 1 d . . . . .
C103 C 0.6630(2) 0.1602(2) 0.46486(10) 0.0236(5) Uani 1 1 d . . . . .
C104 C 0.6321(3) 0.1453(3) 0.52230(10) 0.0353(7) Uani 1 1 d . . . . .
H10A H 0.718776 0.156678 0.543070 0.053 Uiso 1 1 calc R U . . .
H10B H 0.580006 0.070530 0.526980 0.053 Uiso 1 1 calc R U . . .
H10C H 0.577673 0.199084 0.533891 0.053 Uiso 1 1 calc R U . . .
C105 C 0.7324(3) 0.0660(3) 0.44552(12) 0.0407(7) Uani 1 1 d . . . . .
H10D H 0.819056 0.069207 0.465503 0.061 Uiso 1 1 calc R U . . .
H10E H 0.751204 0.073972 0.408303 0.061 Uiso 1 1 calc R U . . .
H10F H 0.670964 -0.005005 0.450437 0.061 Uiso 1 1 calc R U . . .
C106 C 0.7602(3) 0.2703(3) 0.45865(15) 0.0536(10) Uani 1 1 d . . . . .
H10G H 0.845725 0.272005 0.479159 0.080 Uiso 1 1 calc R U . . .
H10H H 0.716325 0.330216 0.471117 0.080 Uiso 1 1 calc R U . . .
H10I H 0.781036 0.279596 0.421665 0.080 Uiso 1 1 calc R U . . .
P11 P 0.39367(6) 0.27117(5) 0.30944(2) 0.01718(12) Uani 1 1 d . . . . .
C111 C 0.5597(2) 0.24711(19) 0.28552(9) 0.0197(5) Uani 1 1 d . . . . .
C112 C 0.6125(2) 0.1564(2) 0.30064(10) 0.0226(5) Uani 1 1 d . . . . .
H112 H 0.566080 0.108343 0.325476 0.027 Uiso 1 1 calc R U . . .
C113 C 0.7338(3) 0.1356(2) 0.27941(10) 0.0266(5) Uani 1 1 d . . . . .
H113 H 0.769546 0.073423 0.289807 0.032 Uiso 1 1 calc R U . . .
C114 C 0.8014(3) 0.2052(2) 0.24344(10) 0.0289(6) Uani 1 1 d . . . . .
H114 H 0.883317 0.190268 0.228891 0.035 Uiso 1 1 calc R U . . .
C115 C 0.7511(3) 0.2967(2) 0.22828(11) 0.0307(6) Uani 1 1 d . . . . .
H115 H 0.798382 0.344801 0.203638 0.037 Uiso 1 1 calc R U . . .
C116 C 0.6307(3) 0.3174(2) 0.24953(10) 0.0260(5) Uani 1 1 d . . . . .
H116 H 0.596162 0.380295 0.239390 0.031 Uiso 1 1 calc R U . . .
C121 C 0.3072(2) 0.28525(18) 0.24619(9) 0.0191(5) Uani 1 1 d . . . . .
C122 C 0.3240(3) 0.2174(2) 0.20349(10) 0.0271(6) Uani 1 1 d . . . . .
H122 H 0.386603 0.168659 0.206517 0.032 Uiso 1 1 calc R U . . .
C123 C 0.2511(3) 0.2196(2) 0.15664(11) 0.0329(6) Uani 1 1 d . . . . .
H123 H 0.263611 0.172050 0.128090 0.039 Uiso 1 1 calc R U . . .
C124 C 0.1603(3) 0.2905(2) 0.15121(11) 0.0293(6) Uani 1 1 d . . . . .
H124 H 0.111053 0.292593 0.118960 0.035 Uiso 1 1 calc R U . . .
C125 C 0.1420(2) 0.35844(19) 0.19326(10) 0.0235(5) Uani 1 1 d . . . . .
H125 H 0.079642 0.407366 0.189845 0.028 Uiso 1 1 calc R U . . .
C126 C 0.2140(2) 0.35568(19) 0.24044(10) 0.0215(5) Uani 1 1 d . . . . .
H126 H 0.199613 0.402212 0.269120 0.026 Uiso 1 1 calc R U . . .
P12 P 0.26225(6) 0.30414(5) 0.40954(2) 0.01636(12) Uani 1 1 d . . . . .
C131 C 0.1236(2) 0.38221(18) 0.39996(9) 0.0182(5) Uani 1 1 d . . . . .
C132 C 0.0300(2) 0.35746(19) 0.35773(10) 0.0217(5) Uani 1 1 d . . . . .
H132 H 0.037503 0.299580 0.333397 0.026 Uiso 1 1 calc R U . . .
C133 C -0.0744(3) 0.4164(2) 0.35070(10) 0.0259(5) Uani 1 1 d . . . . .
H133 H -0.137834 0.398267 0.321722 0.031 Uiso 1 1 calc R U . . .
C134 C -0.0866(3) 0.5012(2) 0.38557(11) 0.0278(6) Uani 1 1 d . . . . .
H134 H -0.158582 0.540907 0.380762 0.033 Uiso 1 1 calc R U . . .
C135 C 0.0066(3) 0.5278(2) 0.42745(10) 0.0280(6) Uani 1 1 d . . . . .
H135 H -0.000607 0.586681 0.451262 0.034 Uiso 1 1 calc R U . . .
C136 C 0.1103(3) 0.46880(19) 0.43476(10) 0.0233(5) Uani 1 1 d . . . . .
H136 H 0.173474 0.487312 0.463816 0.028 Uiso 1 1 calc R U . . .
C141 C 0.2559(2) 0.28882(18) 0.48019(9) 0.0178(4) Uani 1 1 d . . . . .
C142 C 0.1418(3) 0.2179(2) 0.49903(10) 0.0252(5) Uani 1 1 d . . . . .
H142 H 0.070541 0.182085 0.475167 0.030 Uiso 1 1 calc R U . . .
C143 C 0.1307(3) 0.1989(2) 0.55204(11) 0.0291(6) Uani 1 1 d . . . . .
H143 H 0.052525 0.150300 0.564212 0.035 Uiso 1 1 calc R U . . .
C144 C 0.2335(3) 0.2508(2) 0.58711(10) 0.0255(5) Uani 1 1 d . . . . .
H144 H 0.226960 0.237109 0.623362 0.031 Uiso 1 1 calc R U . . .
C145 C 0.3453(3) 0.3224(2) 0.56925(10) 0.0273(6) Uani 1 1 d . . . . .
H145 H 0.415261 0.359049 0.593420 0.033 Uiso 1 1 calc R U . . .
C146 C 0.3570(3) 0.3416(2) 0.51639(10) 0.0239(5) Uani 1 1 d . . . . .
H146 H 0.434942 0.391304 0.504688 0.029 Uiso 1 1 calc R U . . .
C151 C 0.1527(3) 0.02178(19) 0.39202(11) 0.0256(5) Uani 1 1 d . . . . .
H151 H 0.150086 0.005298 0.428033 0.031 Uiso 1 1 calc R U . . .
C152 C 0.2422(3) -0.01005(19) 0.35490(12) 0.0292(6) Uani 1 1 d . . . . .
H152 H 0.310212 -0.052648 0.361879 0.035 Uiso 1 1 calc R U . . .
C153 C 0.2144(3) 0.03117(19) 0.30642(11) 0.0267(6) Uani 1 1 d . . . . .
H153 H 0.260166 0.021639 0.274987 0.032 Uiso 1 1 calc R U . . .
C154 C 0.1055(2) 0.0900(2) 0.31235(10) 0.0232(5) Uani 1 1 d . . . . .
H154 H 0.065729 0.127070 0.285758 0.028 Uiso 1 1 calc R U . . .
C155 C 0.0677(2) 0.08316(19) 0.36491(10) 0.0235(5) Uani 1 1 d . . . . .
H155 H -0.003229 0.114470 0.379832 0.028 Uiso 1 1 calc R U . . .
Fe2 Fe 0.55516(3) 0.16855(2) 0.85867(2) 0.01422(7) Uani 1 1 d . . . . .
C21 C 0.5529(2) 0.42038(18) 0.89719(9) 0.0178(5) Uani 1 1 d . . . . .
H21A H 0.465082 0.405501 0.915624 0.021 Uiso 1 1 calc R U . . .
H21B H 0.607797 0.491727 0.910920 0.021 Uiso 1 1 calc R U . . .
C22 C 0.5242(2) 0.42534(18) 0.83822(9) 0.0191(5) Uani 1 1 d . . . . .
H22A H 0.604831 0.470665 0.822108 0.023 Uiso 1 1 calc R U . . .
H22B H 0.443790 0.460297 0.832002 0.023 Uiso 1 1 calc R U . . .
C201 C 0.4024(2) 0.17656(18) 0.90151(9) 0.0172(4) Uani 1 1 d . . . . .
C202 C 0.3090(2) 0.17975(18) 0.93068(9) 0.0183(5) Uani 1 1 d . . . . .
C203 C 0.1950(2) 0.17526(19) 0.96715(9) 0.0204(5) Uani 1 1 d . . . . .
C204 C 0.0598(3) 0.1204(3) 0.93859(12) 0.0362(7) Uani 1 1 d . . . . .
H20A H -0.015380 0.112449 0.963128 0.054 Uiso 1 1 calc R U . . .
H20B H 0.067922 0.047554 0.924521 0.054 Uiso 1 1 calc R U . . .
H20C H 0.040160 0.166229 0.909855 0.054 Uiso 1 1 calc R U . . .
C205 C 0.2221(3) 0.1077(2) 1.01393(10) 0.0303(6) Uani 1 1 d . . . . .
H20D H 0.146835 0.104225 1.038234 0.045 Uiso 1 1 calc R U . . .
H20E H 0.309219 0.142604 1.031830 0.045 Uiso 1 1 calc R U . . .
H20F H 0.227490 0.032877 1.001718 0.045 Uiso 1 1 calc R U . . .
C206 C 0.1841(3) 0.2915(2) 0.98679(11) 0.0332(6) Uani 1 1 d . . . . .
H20G H 0.105380 0.286840 1.009504 0.050 Uiso 1 1 calc R U . . .
H20H H 0.171141 0.336351 0.956860 0.050 Uiso 1 1 calc R U . . .
H20I H 0.268798 0.325442 1.006554 0.050 Uiso 1 1 calc R U . . .
P21 P 0.64919(6) 0.30870(5) 0.90821(2) 0.01475(12) Uani 1 1 d . . . . .
C211 C 0.6482(2) 0.29142(18) 0.97895(9) 0.0166(4) Uani 1 1 d . . . . .
C212 C 0.7101(3) 0.2096(2) 0.99865(10) 0.0322(6) Uani 1 1 d . . . . .
H212 H 0.756602 0.168820 0.975648 0.039 Uiso 1 1 calc R U . . .
C213 C 0.7057(3) 0.1857(2) 1.05130(11) 0.0382(7) Uani 1 1 d . . . . .
H213 H 0.749239 0.129301 1.063939 0.046 Uiso 1 1 calc R U . . .
C214 C 0.6382(3) 0.24388(19) 1.08534(10) 0.0239(5) Uani 1 1 d . . . . .
H214 H 0.634012 0.227321 1.121330 0.029 Uiso 1 1 calc R U . . .
C215 C 0.5775(3) 0.3258(2) 1.06643(10) 0.0270(6) Uani 1 1 d . . . . .
H215 H 0.531326 0.366574 1.089588 0.032 Uiso 1 1 calc R U . . .
C216 C 0.5825(3) 0.3500(2) 1.01384(10) 0.0242(5) Uani 1 1 d . . . . .
H216 H 0.540366 0.407436 1.001542 0.029 Uiso 1 1 calc R U . . .
C221 C 0.8286(2) 0.38039(17) 0.90075(9) 0.0160(4) Uani 1 1 d . . . . .
C222 C 0.9071(2) 0.34645(18) 0.86158(9) 0.0195(5) Uani 1 1 d . . . . .
H222 H 0.868289 0.284993 0.839097 0.023 Uiso 1 1 calc R U . . .
C223 C 1.0421(2) 0.4015(2) 0.85488(10) 0.0230(5) Uani 1 1 d . . . . .
H223 H 1.095019 0.377054 0.828235 0.028 Uiso 1 1 calc R U . . .
C224 C 1.0988(2) 0.49198(19) 0.88717(10) 0.0221(5) Uani 1 1 d . . . . .
H224 H 1.190202 0.530331 0.882250 0.027 Uiso 1 1 calc R U . . .
C225 C 1.0225(2) 0.52652(19) 0.92660(9) 0.0209(5) Uani 1 1 d . . . . .
H225 H 1.061803 0.588141 0.948896 0.025 Uiso 1 1 calc R U . . .
C226 C 0.8883(2) 0.47110(18) 0.93358(9) 0.0192(5) Uani 1 1 d . . . . .
H226 H 0.836544 0.494877 0.960823 0.023 Uiso 1 1 calc R U . . .
P22 P 0.48919(6) 0.28363(5) 0.80764(2) 0.01503(12) Uani 1 1 d . . . . .
C231 C 0.5759(2) 0.29818(18) 0.74497(9) 0.0165(4) Uani 1 1 d . . . . .
C232 C 0.7083(2) 0.36010(19) 0.74192(10) 0.0209(5) Uani 1 1 d . . . . .
H232 H 0.752397 0.400152 0.772044 0.025 Uiso 1 1 calc R U . . .
C233 C 0.7769(3) 0.3640(2) 0.69512(10) 0.0245(5) Uani 1 1 d . . . . .
H233 H 0.866768 0.407763 0.693375 0.029 Uiso 1 1 calc R U . . .
C234 C 0.7153(3) 0.3046(2) 0.65115(10) 0.0265(6) Uani 1 1 d . . . . .
H234 H 0.762315 0.307660 0.619248 0.032 Uiso 1 1 calc R U . . .
C235 C 0.5849(3) 0.2407(2) 0.65393(10) 0.0252(5) Uani 1 1 d . . . . .
H235 H 0.542764 0.198427 0.624082 0.030 Uiso 1 1 calc R U . . .
C236 C 0.5153(2) 0.23830(19) 0.70031(9) 0.0212(5) Uani 1 1 d . . . . .
H236 H 0.424989 0.195183 0.701672 0.025 Uiso 1 1 calc R U . . .
C241 C 0.3099(2) 0.26105(18) 0.78301(9) 0.0173(4) Uani 1 1 d . . . . .
C242 C 0.2171(2) 0.16413(19) 0.79448(9) 0.0198(5) Uani 1 1 d . . . . .
H242 H 0.244622 0.113955 0.818013 0.024 Uiso 1 1 calc R U . . .
C243 C 0.0854(3) 0.1415(2) 0.77148(10) 0.0253(5) Uani 1 1 d . . . . .
H243 H 0.023282 0.075803 0.779412 0.030 Uiso 1 1 calc R U . . .
C244 C 0.0438(3) 0.2137(2) 0.73716(10) 0.0259(5) Uani 1 1 d . . . . .
H244 H -0.045791 0.196998 0.721043 0.031 Uiso 1 1 calc R U . . .
C245 C 0.1335(2) 0.3105(2) 0.72641(10) 0.0244(5) Uani 1 1 d . . . . .
H245 H 0.104728 0.360933 0.703373 0.029 Uiso 1 1 calc R U . . .
C246 C 0.2657(2) 0.3340(2) 0.74924(9) 0.0209(5) Uani 1 1 d . . . . .
H246 H 0.326435 0.400645 0.741680 0.025 Uiso 1 1 calc R U . . .
C251 C 0.5844(2) 0.01685(18) 0.88555(10) 0.0211(5) Uani 1 1 d . . . . .
H251 H 0.570846 -0.007348 0.920220 0.025 Uiso 1 1 calc R U . . .
C252 C 0.7083(2) 0.07597(19) 0.86593(10) 0.0222(5) Uani 1 1 d . . . . .
H252 H 0.792816 0.098834 0.885394 0.027 Uiso 1 1 calc R U . . .
C253 C 0.6855(2) 0.09542(19) 0.81242(10) 0.0216(5) Uani 1 1 d . . . . .
H253 H 0.751357 0.133118 0.789657 0.026 Uiso 1 1 calc R U . . .
C254 C 0.5453(2) 0.04786(18) 0.79913(10) 0.0209(5) Uani 1 1 d . . . . .
H254 H 0.501052 0.048268 0.765721 0.025 Uiso 1 1 calc R U . . .
C255 C 0.4840(2) 0.00041(18) 0.84377(10) 0.0201(5) Uani 1 1 d . . . . .
H255 H 0.390854 -0.036589 0.845781 0.024 Uiso 1 1 calc R U . . .

loop_
_atom_site_aniso_label
_atom_site_aniso_U_11
_atom_site_aniso_U_22
_atom_site_aniso_U_33
_atom_site_aniso_U_23
_atom_site_aniso_U_13
_atom_site_aniso_U_12
Fe1 0.01518(16) 0.01475(16) 0.01620(17) -0.00078(12) 0.00000(12) 0.00275(12)
C11 0.0253(13) 0.0178(11) 0.0200(12) -0.0008(9) 0.0017(9) 0.0009(9)
C12 0.0204(12) 0.0172(11) 0.0207(12) -0.0003(9) 0.0007(9) -0.0010(9)
C101 0.0201(12) 0.0188(11) 0.0194(12) -0.0004(9) 0.0042(9) 0.0032(9)
C102 0.0205(12) 0.0240(12) 0.0195(12) 0.0007(10) 0.0039(9) 0.0062(9)
C103 0.0204(12) 0.0293(13) 0.0214(13) 0.0033(10) -0.0012(9) 0.0052(10)
C104 0.0365(16) 0.0527(18) 0.0201(14) 0.0042(13) -0.0040(11) 0.0179(13)
C105 0.0261(15) 0.062(2) 0.0382(18) -0.0069(15) -0.0035(12) 0.0218(14)
C106 0.0298(17) 0.0467(19) 0.077(3) 0.0239(18) -0.0162(16) -0.0112(14)
P11 0.0183(3) 0.0179(3) 0.0154(3) -0.0007(2) 0.0001(2) 0.0038(2)
C111 0.0177(11) 0.0255(12) 0.0160(12) 0.0004(9) 0.0003(9) 0.0047(9)
C112 0.0204(12) 0.0272(13) 0.0199(13) -0.0021(10) -0.0003(9) 0.0042(9)
C113 0.0242(13) 0.0339(14) 0.0236(14) -0.0025(11) -0.0025(10) 0.0115(10)
C114 0.0191(13) 0.0467(16) 0.0216(13) -0.0040(12) 0.0013(10) 0.0090(11)
C115 0.0244(14) 0.0437(16) 0.0227(14) 0.0033(12) 0.0030(10) 0.0024(11)
C116 0.0246(13) 0.0301(13) 0.0239(14) 0.0043(11) 0.0015(10) 0.0060(10)
C121 0.0211(12) 0.0192(11) 0.0170(12) 0.0012(9) -0.0006(9) 0.0041(9)
C122 0.0342(15) 0.0273(13) 0.0231(14) -0.0027(10) -0.0032(11) 0.0155(11)
C123 0.0439(17) 0.0371(15) 0.0209(14) -0.0065(12) -0.0069(11) 0.0179(13)
C124 0.0351(15) 0.0283(14) 0.0248(14) 0.0020(11) -0.0092(11) 0.0085(11)
C125 0.0217(12) 0.0217(12) 0.0284(14) 0.0052(10) -0.0018(10) 0.0071(9)
C126 0.0226(12) 0.0208(12) 0.0216(13) 0.0003(10) 0.0033(9) 0.0052(9)
P12 0.0174(3) 0.0163(3) 0.0150(3) -0.0009(2) 0.0010(2) 0.0028(2)
C131 0.0204(12) 0.0170(11) 0.0181(12) 0.0015(9) 0.0044(9) 0.0054(9)
C132 0.0250(13) 0.0216(12) 0.0203(13) 0.0018(10) 0.0038(9) 0.0082(9)
C133 0.0268(14) 0.0289(13) 0.0242(14) 0.0045(11) 0.0003(10) 0.0100(10)
C134 0.0304(14) 0.0264(13) 0.0317(15) 0.0108(11) 0.0101(11) 0.0156(11)
C135 0.0435(16) 0.0189(12) 0.0252(14) 0.0028(10) 0.0132(11) 0.0125(11)
C136 0.0310(14) 0.0199(12) 0.0193(13) 0.0008(9) 0.0035(10) 0.0053(10)
C141 0.0191(11) 0.0202(11) 0.0153(11) -0.0017(9) 0.0015(8) 0.0072(9)
C142 0.0246(13) 0.0295(13) 0.0196(13) 0.0000(10) 0.0020(10) 0.0005(10)
C143 0.0299(14) 0.0292(14) 0.0269(15) 0.0044(11) 0.0095(11) 0.0004(11)
C144 0.0375(15) 0.0250(13) 0.0176(13) 0.0030(10) 0.0060(10) 0.0136(11)
C145 0.0357(15) 0.0280(13) 0.0178(13) -0.0001(10) -0.0023(10) 0.0058(11)
C146 0.0267(13) 0.0244(12) 0.0200(13) 0.0003(10) 0.0013(10) 0.0034(10)
C151 0.0248(13) 0.0193(12) 0.0294(14) 0.0051(10) 0.0004(10) -0.0043(9)
C152 0.0259(14) 0.0145(11) 0.0469(18) -0.0031(11) -0.0014(12) 0.0044(9)
C153 0.0251(13) 0.0211(12) 0.0317(15) -0.0125(11) 0.0021(10) 0.0011(10)
C154 0.0214(12) 0.0231(12) 0.0228(13) -0.0053(10) -0.0054(9) 0.0006(9)
C155 0.0193(12) 0.0223(12) 0.0268(14) -0.0026(10) 0.0017(10) -0.0007(9)
Fe2 0.01397(16) 0.01383(15) 0.01501(17) -0.00039(12) 0.00017(12) 0.00332(11)
C21 0.0198(12) 0.0169(11) 0.0178(12) -0.0013(9) 0.0021(9) 0.0064(8)
C22 0.0235(12) 0.0159(11) 0.0183(12) -0.0001(9) -0.0007(9) 0.0051(9)
C201 0.0174(11) 0.0162(11) 0.0170(11) 0.0003(9) -0.0024(8) 0.0011(8)
C202 0.0189(12) 0.0191(11) 0.0164(12) 0.0007(9) -0.0009(9) 0.0027(8)
C203 0.0183(12) 0.0231(12) 0.0207(12) 0.0012(10) 0.0036(9) 0.0056(9)
C204 0.0170(13) 0.0519(18) 0.0370(17) -0.0045(14) 0.0042(11) 0.0009(12)
C205 0.0429(16) 0.0286(14) 0.0220(14) 0.0089(11) 0.0091(11) 0.0110(11)
C206 0.0414(17) 0.0323(14) 0.0316(16) 0.0015(12) 0.0100(12) 0.0196(12)
P21 0.0153(3) 0.0148(3) 0.0145(3) -0.0005(2) 0.0003(2) 0.0040(2)
C211 0.0164(11) 0.0170(11) 0.0150(11) -0.0011(8) -0.0015(8) 0.0003(8)
C212 0.0494(18) 0.0376(15) 0.0174(13) 0.0028(11) 0.0047(11) 0.0267(13)
C213 0.066(2) 0.0347(15) 0.0215(15) 0.0060(12) 0.0014(13) 0.0274(14)
C214 0.0374(15) 0.0196(12) 0.0131(12) 0.0019(9) -0.0010(10) 0.0023(10)
C215 0.0341(15) 0.0320(14) 0.0168(13) -0.0047(10) 0.0016(10) 0.0120(11)
C216 0.0320(14) 0.0250(12) 0.0180(12) -0.0013(10) -0.0008(10) 0.0118(10)
C221 0.0166(11) 0.0157(10) 0.0156(11) 0.0008(8) -0.0015(8) 0.0031(8)
C222 0.0193(12) 0.0179(11) 0.0197(12) -0.0016(9) -0.0013(9) 0.0006(9)
C223 0.0213(12) 0.0267(13) 0.0204(13) 0.0005(10) 0.0056(9) 0.0029(9)
C224 0.0162(12) 0.0241(12) 0.0241(13) 0.0057(10) -0.0016(9) -0.0012(9)
C225 0.0235(12) 0.0180(11) 0.0196(12) 0.0000(9) -0.0051(9) 0.0012(9)
C226 0.0227(12) 0.0178(11) 0.0167(12) -0.0014(9) -0.0004(9) 0.0031(9)
P22 0.0153(3) 0.0164(3) 0.0138(3) 0.0001(2) 0.0004(2) 0.0042(2)
C231 0.0193(11) 0.0163(10) 0.0152(11) 0.0027(9) 0.0007(8) 0.0064(8)
C232 0.0196(12) 0.0200(11) 0.0233(13) 0.0014(9) 0.0011(9) 0.0046(9)
C233 0.0211(12) 0.0221(12) 0.0320(15) 0.0071(10) 0.0093(10) 0.0063(9)
C234 0.0318(14) 0.0293(13) 0.0228(13) 0.0084(11) 0.0112(10) 0.0140(11)
C235 0.0306(14) 0.0310(13) 0.0167(12) -0.0001(10) 0.0015(10) 0.0130(11)
C236 0.0182(12) 0.0249(12) 0.0210(13) 0.0012(10) 0.0019(9) 0.0056(9)
C241 0.0184(11) 0.0214(11) 0.0133(11) -0.0015(9) 0.0009(8) 0.0069(9)
C242 0.0204(12) 0.0203(11) 0.0184(12) 0.0006(9) -0.0022(9) 0.0037(9)
C243 0.0205(13) 0.0252(13) 0.0284(14) -0.0019(11) -0.0025(10) 0.0011(9)
C244 0.0196(12) 0.0357(14) 0.0227(13) -0.0028(11) -0.0045(10) 0.0077(10)
C245 0.0253(13) 0.0329(14) 0.0180(12) 0.0042(10) -0.0020(9) 0.0129(10)
C246 0.0187(12) 0.0254(12) 0.0202(12) 0.0062(10) 0.0049(9) 0.0069(9)
C251 0.0230(12) 0.0168(11) 0.0251(13) 0.0041(9) -0.0002(9) 0.0077(9)
C252 0.0183(12) 0.0198(12) 0.0294(14) -0.0052(10) -0.0026(10) 0.0077(9)
C253 0.0203(12) 0.0185(11) 0.0263(13) -0.0044(10) 0.0041(9) 0.0047(9)
C254 0.0231(12) 0.0163(11) 0.0229(13) -0.0057(9) -0.0019(9) 0.0044(9)
C255 0.0191(12) 0.0133(10) 0.0278(13) -0.0003(9) 0.0001(9) 0.0032(8)

loop_
_atom_type_symbol
_atom_type_description
_atom_type_scat_dispersion_real
_atom_type_scat_dispersion_imag
_atom_type_scat_source
C C 0.0033 0.0016 'International Tables Vol C Tables 4.2.6.8 and 6.1.1.4'
H H 0.0000 0.0000 'International Tables Vol C Tables 4.2.6.8 and 6.1.1.4'
P P 0.1023 0.0942 'International Tables Vol C Tables 4.2.6.8 and 6.1.1.4'
Fe Fe 0.3463 0.8444 'International Tables Vol C Tables 4.2.6.8 and 6.1.1.4'

loop_
_geom_angle_atom_site_label_1
_geom_angle_atom_site_label_2
_geom_angle_atom_site_label_3
_geom_angle
_geom_angle_site_symmetry_1
_geom_angle_site_symmetry_3
_geom_angle_publ_flag
C101 Fe1 C152 89.46(10) . . ?
C101 Fe1 C151 96.91(10) . . ?
C152 Fe1 C151 39.87(10) . . ?
C101 Fe1 C155 134.33(10) . . ?
C152 Fe1 C155 66.37(10) . . ?
C151 Fe1 C155 39.95(10) . . ?
C101 Fe1 C153 117.94(10) . . ?
C152 Fe1 C153 39.18(11) . . ?
C151 Fe1 C153 66.76(11) . . ?
C155 Fe1 C153 66.38(10) . . ?
C101 Fe1 C154 155.71(10) . . ?
C152 Fe1 C154 66.46(10) . . ?
C151 Fe1 C154 67.05(10) . . ?
C155 Fe1 C154 39.46(9) . . ?
C153 Fe1 C154 39.90(9) . . ?
C101 Fe1 P12 82.59(7) . . ?
C152 Fe1 P12 147.70(8) . . ?
C151 Fe1 P12 109.99(8) . . ?
C155 Fe1 P12 97.55(7) . . ?
C153 Fe1 P12 159.23(7) . . ?
C154 Fe1 P12 119.36(7) . . ?
C101 Fe1 P11 90.00(7) . . ?
C152 Fe1 P11 124.47(8) . . ?
C151 Fe1 P11 162.36(8) . . ?
C155 Fe1 P11 135.67(7) . . ?
C153 Fe1 P11 95.66(8) . . ?
C154 Fe1 P11 100.79(7) . . ?
P12 Fe1 P11 86.94(2) . . ?
C12 C11 P11 109.57(15) . . ?
C12 C11 H11A 109.8 . . ?
P11 C11 H11A 109.8 . . ?
C12 C11 H11B 109.8 . . ?
P11 C11 H11B 109.8 . . ?
H11A C11 H11B 108.2 . . ?
C11 C12 P12 107.73(15) . . ?
C11 C12 H12A 110.2 . . ?
P12 C12 H12A 110.2 . . ?
C11 C12 H12B 110.2 . . ?
P12 C12 H12B 110.2 . . ?
H12A C12 H12B 108.5 . . ?
C102 C101 Fe1 177.4(2) . . ?
C101 C102 C103 175.7(3) . . ?
C102 C103 C104 110.8(2) . . ?
C102 C103 C106 108.5(2) . . ?
C104 C103 C106 109.4(2) . . ?
C102 C103 C105 109.9(2) . . ?
C104 C103 C105 108.7(2) . . ?
C106 C103 C105 109.4(2) . . ?
C103 C104 H10A 109.5 . . ?
C103 C104 H10B 109.5 . . ?
H10A C104 H10B 109.5 . . ?
C103 C104 H10C 109.5 . . ?
H10A C104 H10C 109.5 . . ?
H10B C104 H10C 109.5 . . ?
C103 C105 H10D 109.5 . . ?
C103 C105 H10E 109.5 . . ?
H10D C105 H10E 109.5 . . ?
C103 C105 H10F 109.5 . . ?
H10D C105 H10F 109.5 . . ?
H10E C105 H10F 109.5 . . ?
C103 C106 H10G 109.5 . . ?
C103 C106 H10H 109.5 . . ?
H10G C106 H10H 109.5 . . ?
C103 C106 H10I 109.5 . . ?
H10G C106 H10I 109.5 . . ?
H10H C106 H10I 109.5 . . ?
C121 P11 C111 98.91(11) . . ?
C121 P11 C11 105.17(11) . . ?
C111 P11 C11 103.54(11) . . ?
C121 P11 Fe1 114.92(8) . . ?
C111 P11 Fe1 121.86(8) . . ?
C11 P11 Fe1 110.56(8) . . ?
C112 C111 C116 118.9(2) . . ?
C112 C111 P11 121.06(18) . . ?
C116 C111 P11 119.94(18) . . ?
C111 C112 C113 120.2(2) . . ?
C111 C112 H112 119.9 . . ?
C113 C112 H112 119.9 . . ?
C114 C113 C112 120.1(2) . . ?
C114 C113 H113 120.0 . . ?
C112 C113 H113 120.0 . . ?
C113 C114 C115 120.6(2) . . ?
C113 C114 H114 119.7 . . ?
C115 C114 H114 119.7 . . ?
C114 C115 C116 119.3(2) . . ?
C114 C115 H115 120.4 . . ?
C116 C115 H115 120.4 . . ?
C115 C116 C111 121.0(2) . . ?
C115 C116 H116 119.5 . . ?
C111 C116 H116 119.5 . . ?
C122 C121 C126 117.9(2) . . ?
C122 C121 P11 119.99(18) . . ?
C126 C121 P11 121.89(18) . . ?
C123 C122 C121 121.3(2) . . ?
C123 C122 H122 119.4 . . ?
C121 C122 H122 119.4 . . ?
C124 C123 C122 120.3(2) . . ?
C124 C123 H123 119.8 . . ?
C122 C123 H123 119.8 . . ?
C123 C124 C125 119.2(2) . . ?
C123 C124 H124 120.4 . . ?
C125 C124 H124 120.4 . . ?
C124 C125 C126 120.5(2) . . ?
C124 C125 H125 119.7 . . ?
C126 C125 H125 119.7 . . ?
C125 C126 C121 120.7(2) . . ?
C125 C126 H126 119.6 . . ?
C121 C126 H126 119.6 . . ?
C141 P12 C131 99.62(10) . . ?
C141 P12 C12 106.07(11) . . ?
C131 P12 C12 101.91(11) . . ?
C141 P12 Fe1 117.62(8) . . ?
C131 P12 Fe1 121.88(8) . . ?
C12 P12 Fe1 107.79(8) . . ?
C132 C131 C136 118.1(2) . . ?
C132 C131 P12 120.93(17) . . ?
C136 C131 P12 120.97(18) . . ?
C133 C132 C131 120.7(2) . . ?
C133 C132 H132 119.6 . . ?
C131 C132 H132 119.6 . . ?
C134 C133 C132 120.5(2) . . ?
C134 C133 H133 119.8 . . ?
C132 C133 H133 119.8 . . ?
C135 C134 C133 119.6(2) . . ?
C135 C134 H134 120.2 . . ?
C133 C134 H134 120.2 . . ?
C134 C135 C136 120.1(2) . . ?
C134 C135 H135 120.0 . . ?
C136 C135 H135 120.0 . . ?
C135 C136 C131 121.0(2) . . ?
C135 C136 H136 119.5 . . ?
C131 C136 H136 119.5 . . ?
C146 C141 C142 117.9(2) . . ?
C146 C141 P12 124.79(18) . . ?
C142 C141 P12 117.30(18) . . ?
C143 C142 C141 121.1(2) . . ?
C143 C142 H142 119.5 . . ?
C141 C142 H142 119.5 . . ?
C144 C143 C142 120.0(2) . . ?
C144 C143 H143 120.0 . . ?
C142 C143 H143 120.0 . . ?
C145 C144 C143 119.6(2) . . ?
C145 C144 H144 120.2 . . ?
C143 C144 H144 120.2 . . ?
C144 C145 C146 120.7(2) . . ?
C144 C145 H145 119.7 . . ?
C146 C145 H145 119.7 . . ?
C145 C146 C141 120.7(2) . . ?
C145 C146 H146 119.6 . . ?
C141 C146 H146 119.6 . . ?
C152 C151 C155 106.6(2) . . ?
C152 C151 Fe1 70.01(14) . . ?
C155 C151 Fe1 70.09(14) . . ?
C152 C151 H151 126.7 . . ?
C155 C151 H151 126.7 . . ?
Fe1 C151 H151 124.8 . . ?
C153 C152 C151 109.1(2) . . ?
C153 C152 Fe1 70.83(14) . . ?
C151 C152 Fe1 70.12(13) . . ?
C153 C152 H152 125.4 . . ?
C151 C152 H152 125.4 . . ?
Fe1 C152 H152 125.2 . . ?
C152 C153 C154 108.0(2) . . ?
C152 C153 Fe1 69.99(14) . . ?
C154 C153 Fe1 70.09(13) . . ?
C152 C153 H153 126.0 . . ?
C154 C153 H153 126.0 . . ?
Fe1 C153 H153 125.5 . . ?
C155 C154 C153 107.3(2) . . ?
C155 C154 Fe1 69.94(13) . . ?
C153 C154 Fe1 70.00(13) . . ?
C155 C154 H154 126.4 . . ?
C153 C154 H154 126.4 . . ?
Fe1 C154 H154 125.3 . . ?
C154 C155 C151 108.9(2) . . ?
C154 C155 Fe1 70.60(13) . . ?
C151 C155 Fe1 69.95(13) . . ?
C154 C155 H155 125.5 . . ?
C151 C155 H155 125.5 . . ?
Fe1 C155 H155 125.5 . . ?
C201 Fe2 C252 130.43(10) . . ?
C201 Fe2 C255 91.21(9) . . ?
C252 Fe2 C255 66.53(9) . . ?
C201 Fe2 C254 122.14(9) . . ?
C252 Fe2 C254 66.57(9) . . ?
C255 Fe2 C254 39.26(9) . . ?
C201 Fe2 C251 95.04(10) . . ?
C252 Fe2 C251 39.67(9) . . ?
C255 Fe2 C251 39.83(9) . . ?
C254 Fe2 C251 66.54(10) . . ?
C201 Fe2 C253 157.68(9) . . ?
C252 Fe2 C253 39.72(10) . . ?
C255 Fe2 C253 66.58(9) . . ?
C254 Fe2 C253 39.88(9) . . ?
C251 Fe2 C253 66.79(10) . . ?
C201 Fe2 P22 89.26(7) . . ?
C252 Fe2 P22 140.29(7) . . ?
C255 Fe2 P22 119.22(7) . . ?
C254 Fe2 P22 93.39(7) . . ?
C251 Fe2 P22 158.53(7) . . ?
C253 Fe2 P22 103.19(7) . . ?
C201 Fe2 P21 81.45(7) . . ?
C252 Fe2 P21 98.62(7) . . ?
C255 Fe2 P21 152.83(7) . . ?
C254 Fe2 P21 156.40(7) . . ?
C251 Fe2 P21 114.45(7) . . ?
C253 Fe2 P21 117.19(7) . . ?
P22 Fe2 P21 86.98(2) . . ?
C22 C21 P21 108.29(15) . . ?
C22 C21 H21A 110.0 . . ?
P21 C21 H21A 110.0 . . ?
C22 C21 H21B 110.0 . . ?
P21 C21 H21B 110.0 . . ?
H21A C21 H21B 108.4 . . ?
C21 C22 P22 109.99(15) . . ?
C21 C22 H22A 109.7 . . ?
P22 C22 H22A 109.7 . . ?
C21 C22 H22B 109.7 . . ?
P22 C22 H22B 109.7 . . ?
H22A C22 H22B 108.2 . . ?
C202 C201 Fe2 176.8(2) . . ?
C201 C202 C203 175.9(2) . . ?
C202 C203 C205 109.0(2) . . ?
C202 C203 C204 108.9(2) . . ?
C205 C203 C204 109.8(2) . . ?
C202 C203 C206 110.8(2) . . ?
C205 C203 C206 109.0(2) . . ?
C204 C203 C206 109.3(2) . . ?
C203 C204 H20A 109.5 . . ?
C203 C204 H20B 109.5 . . ?
H20A C204 H20B 109.5 . . ?
C203 C204 H20C 109.5 . . ?
H20A C204 H20C 109.5 . . ?
H20B C204 H20C 109.5 . . ?
C203 C205 H20D 109.5 . . ?
C203 C205 H20E 109.5 . . ?
H20D C205 H20E 109.5 . . ?
C203 C205 H20F 109.5 . . ?
H20D C205 H20F 109.5 . . ?
H20E C205 H20F 109.5 . . ?
C203 C206 H20G 109.5 . . ?
C203 C206 H20H 109.5 . . ?
H20G C206 H20H 109.5 . . ?
C203 C206 H20I 109.5 . . ?
H20G C206 H20I 109.5 . . ?
H20H C206 H20I 109.5 . . ?
C211 P21 C221 100.64(10) . . ?
C211 P21 C21 104.76(10) . . ?
C221 P21 C21 101.93(10) . . ?
C211 P21 Fe2 117.47(7) . . ?
C221 P21 Fe2 121.94(7) . . ?
C21 P21 Fe2 107.93(8) . . ?
C212 C211 C216 117.6(2) . . ?
C212 C211 P21 117.66(18) . . ?
C216 C211 P21 124.62(18) . . ?
C211 C212 C213 121.5(2) . . ?
C211 C212 H212 119.3 . . ?
C213 C212 H212 119.3 . . ?
C214 C213 C212 120.1(2) . . ?
C214 C213 H213 119.9 . . ?
C212 C213 H213 119.9 . . ?
C215 C214 C213 119.0(2) . . ?
C215 C214 H214 120.5 . . ?
C213 C214 H214 120.5 . . ?
C214 C215 C216 120.8(2) . . ?
C214 C215 H215 119.6 . . ?
C216 C215 H215 119.6 . . ?
C211 C216 C215 121.0(2) . . ?
C211 C216 H216 119.5 . . ?
C215 C216 H216 119.5 . . ?
C222 C221 C226 118.5(2) . . ?
C222 C221 P21 120.33(17) . . ?
C226 C221 P21 121.12(17) . . ?
C221 C222 C223 120.8(2) . . ?
C221 C222 H222 119.6 . . ?
C223 C222 H222 119.6 . . ?
C224 C223 C222 119.9(2) . . ?
C224 C223 H223 120.0 . . ?
C222 C223 H223 120.0 . . ?
C225 C224 C223 120.1(2) . . ?
C225 C224 H224 120.0 . . ?
C223 C224 H224 120.0 . . ?
C224 C225 C226 120.1(2) . . ?
C224 C225 H225 120.0 . . ?
C226 C225 H225 120.0 . . ?
C225 C226 C221 120.6(2) . . ?
C225 C226 H226 119.7 . . ?
C221 C226 H226 119.7 . . ?
C241 P22 C231 99.11(10) . . ?
C241 P22 C22 104.97(10) . . ?
C231 P22 C22 104.70(10) . . ?
C241 P22 Fe2 120.32(8) . . ?
C231 P22 Fe2 114.81(7) . . ?
C22 P22 Fe2 111.18(8) . . ?
C232 C231 C236 118.2(2) . . ?
C232 C231 P22 121.04(18) . . ?
C236 C231 P22 120.44(17) . . ?
C231 C232 C233 120.6(2) . . ?
C231 C232 H232 119.7 . . ?
C233 C232 H232 119.7 . . ?
C234 C233 C232 120.5(2) . . ?
C234 C233 H233 119.8 . . ?
C232 C233 H233 119.8 . . ?
C235 C234 C233 119.6(2) . . ?
C235 C234 H234 120.2 . . ?
C233 C234 H234 120.2 . . ?
C234 C235 C236 120.0(2) . . ?
C234 C235 H235 120.0 . . ?
C236 C235 H235 120.0 . . ?
C235 C236 C231 121.1(2) . . ?
C235 C236 H236 119.5 . . ?
C231 C236 H236 119.5 . . ?
C246 C241 C242 118.6(2) . . ?
C246 C241 P22 121.13(17) . . ?
C242 C241 P22 120.10(17) . . ?
C243 C242 C241 120.2(2) . . ?
C243 C242 H242 119.9 . . ?
C241 C242 H242 119.9 . . ?
C244 C243 C242 120.6(2) . . ?
C244 C243 H243 119.7 . . ?
C242 C243 H243 119.7 . . ?
C243 C244 C245 119.6(2) . . ?
C243 C244 H244 120.2 . . ?
C245 C244 H244 120.2 . . ?
C244 C245 C246 120.2(2) . . ?
C244 C245 H245 119.9 . . ?
C246 C245 H245 119.9 . . ?
C245 C246 C241 120.8(2) . . ?
C245 C246 H246 119.6 . . ?
C241 C246 H246 119.6 . . ?
C252 C251 C255 107.3(2) . . ?
C252 C251 Fe2 69.84(13) . . ?
C255 C251 Fe2 69.80(13) . . ?
C252 C251 H251 126.4 . . ?
C255 C251 H251 126.4 . . ?
Fe2 C251 H251 125.6 . . ?
C251 C252 C253 108.7(2) . . ?
C251 C252 Fe2 70.49(13) . . ?
C253 C252 Fe2 70.51(13) . . ?
C251 C252 H252 125.7 . . ?
C253 C252 H252 125.7 . . ?
Fe2 C252 H252 124.9 . . ?
C252 C253 C254 107.2(2) . . ?
C252 C253 Fe2 69.77(13) . . ?
C254 C253 Fe2 69.93(13) . . ?
C252 C253 H253 126.4 . . ?
C254 C253 H253 126.4 . . ?
Fe2 C253 H253 125.5 . . ?
C255 C254 C253 108.3(2) . . ?
C255 C254 Fe2 70.16(13) . . ?
C253 C254 Fe2 70.19(13) . . ?
C255 C254 H254 125.9 . . ?
C253 C254 H254 125.9 . . ?
Fe2 C254 H254 125.4 . . ?
C254 C255 C251 108.6(2) . . ?
C254 C255 Fe2 70.58(13) . . ?
C251 C255 Fe2 70.37(13) . . ?
C254 C255 H255 125.7 . . ?
C251 C255 H255 125.7 . . ?
Fe2 C255 H255 124.9 . . ?

loop_
_geom_bond_atom_site_label_1
_geom_bond_atom_site_label_2
_geom_bond_distance
_geom_bond_site_symmetry_2
_geom_bond_publ_flag
Fe1 C101 1.920(2) . ?
Fe1 C152 2.077(2) . ?
Fe1 C151 2.078(2) . ?
Fe1 C155 2.080(2) . ?
Fe1 C153 2.087(2) . ?
Fe1 C154 2.089(2) . ?
Fe1 P12 2.1472(7) . ?
Fe1 P11 2.1557(7) . ?
C11 C12 1.539(3) . ?
C11 P11 1.865(2) . ?
C11 H11A 0.9900 . ?
C11 H11B 0.9900 . ?
C12 P12 1.845(2) . ?
C12 H12A 0.9900 . ?
C12 H12B 0.9900 . ?
C101 C102 1.213(3) . ?
C102 C103 1.483(3) . ?
C103 C104 1.520(4) . ?
C103 C106 1.523(4) . ?
C103 C105 1.540(4) . ?
C104 H10A 0.9800 . ?
C104 H10B 0.9800 . ?
C104 H10C 0.9800 . ?
C105 H10D 0.9800 . ?
C105 H10E 0.9800 . ?
C105 H10F 0.9800 . ?
C106 H10G 0.9800 . ?
C106 H10H 0.9800 . ?
C106 H10I 0.9800 . ?
P11 C121 1.838(2) . ?
P11 C111 1.847(2) . ?
C111 C112 1.389(3) . ?
C111 C116 1.395(3) . ?
C112 C113 1.399(3) . ?
C112 H112 0.9500 . ?
C113 C114 1.377(4) . ?
C113 H113 0.9500 . ?
C114 C115 1.386(4) . ?
C114 H114 0.9500 . ?
C115 C116 1.391(4) . ?
C115 H115 0.9500 . ?
C116 H116 0.9500 . ?
C121 C122 1.391(3) . ?
C121 C126 1.397(3) . ?
C122 C123 1.385(4) . ?
C122 H122 0.9500 . ?
C123 C124 1.382(4) . ?
C123 H123 0.9500 . ?
C124 C125 1.383(4) . ?
C124 H124 0.9500 . ?
C125 C126 1.389(3) . ?
C125 H125 0.9500 . ?
C126 H126 0.9500 . ?
P12 C141 1.825(2) . ?
P12 C131 1.843(2) . ?
C131 C132 1.390(3) . ?
C131 C136 1.401(3) . ?
C132 C133 1.387(3) . ?
C132 H132 0.9500 . ?
C133 C134 1.382(4) . ?
C133 H133 0.9500 . ?
C134 C135 1.382(4) . ?
C134 H134 0.9500 . ?
C135 C136 1.385(3) . ?
C135 H135 0.9500 . ?
C136 H136 0.9500 . ?
C141 C146 1.393(3) . ?
C141 C142 1.397(3) . ?
C142 C143 1.388(4) . ?
C142 H142 0.9500 . ?
C143 C144 1.381(4) . ?
C143 H143 0.9500 . ?
C144 C145 1.375(4) . ?
C144 H144 0.9500 . ?
C145 C146 1.385(3) . ?
C145 H145 0.9500 . ?
C146 H146 0.9500 . ?
C151 C152 1.417(4) . ?
C151 C155 1.421(4) . ?
C151 H151 0.9500 . ?
C152 C153 1.396(4) . ?
C152 H152 0.9500 . ?
C153 C154 1.425(3) . ?
C153 H153 0.9500 . ?
C154 C155 1.408(3) . ?
C154 H154 0.9500 . ?
C155 H155 0.9500 . ?
Fe2 C201 1.911(2) . ?
Fe2 C252 2.081(2) . ?
Fe2 C255 2.082(2) . ?
Fe2 C254 2.087(2) . ?
Fe2 C251 2.089(2) . ?
Fe2 C253 2.090(2) . ?
Fe2 P22 2.1431(7) . ?
Fe2 P21 2.1551(6) . ?
C21 C22 1.533(3) . ?
C21 P21 1.851(2) . ?
C21 H21A 0.9900 . ?
C21 H21B 0.9900 . ?
C22 P22 1.863(2) . ?
C22 H22A 0.9900 . ?
C22 H22B 0.9900 . ?
C201 C202 1.212(3) . ?
C202 C203 1.480(3) . ?
C203 C205 1.529(3) . ?
C203 C204 1.531(3) . ?
C203 C206 1.534(3) . ?
C204 H20A 0.9800 . ?
C204 H20B 0.9800 . ?
C204 H20C 0.9800 . ?
C205 H20D 0.9800 . ?
C205 H20E 0.9800 . ?
C205 H20F 0.9800 . ?
C206 H20G 0.9800 . ?
C206 H20H 0.9800 . ?
C206 H20I 0.9800 . ?
P21 C211 1.829(2) . ?
P21 C221 1.842(2) . ?
C211 C212 1.383(3) . ?
C211 C216 1.387(3) . ?
C212 C213 1.388(4) . ?
C212 H212 0.9500 . ?
C213 C214 1.381(4) . ?
C213 H213 0.9500 . ?
C214 C215 1.371(3) . ?
C214 H214 0.9500 . ?
C215 C216 1.388(3) . ?
C215 H215 0.9500 . ?
C216 H216 0.9500 . ?
C221 C222 1.391(3) . ?
C221 C226 1.403(3) . ?
C222 C223 1.395(3) . ?
C222 H222 0.9500 . ?
C223 C224 1.386(3) . ?
C223 H223 0.9500 . ?
C224 C225 1.385(3) . ?
C224 H224 0.9500 . ?
C225 C226 1.391(3) . ?
C225 H225 0.9500 . ?
C226 H226 0.9500 . ?
P22 C241 1.833(2) . ?
P22 C231 1.838(2) . ?
C231 C232 1.389(3) . ?
C231 C236 1.396(3) . ?
C232 C233 1.392(3) . ?
C232 H232 0.9500 . ?
C233 C234 1.383(4) . ?
C233 H233 0.9500 . ?
C234 C235 1.381(4) . ?
C234 H234 0.9500 . ?
C235 C236 1.388(3) . ?
C235 H235 0.9500 . ?
C236 H236 0.9500 . ?
C241 C246 1.391(3) . ?
C241 C242 1.405(3) . ?
C242 C243 1.389(3) . ?
C242 H242 0.9500 . ?
C243 C244 1.382(4) . ?
C243 H243 0.9500 . ?
C244 C245 1.385(4) . ?
C244 H244 0.9500 . ?
C245 C246 1.391(3) . ?
C245 H245 0.9500 . ?
C246 H246 0.9500 . ?
C251 C252 1.415(3) . ?
C251 C255 1.421(3) . ?
C251 H251 0.9500 . ?
C252 C253 1.417(3) . ?
C252 H252 0.9500 . ?
C253 C254 1.425(3) . ?
C253 H253 0.9500 . ?
C254 C255 1.401(3) . ?
C254 H254 0.9500 . ?
C255 H255 0.9500 . ?

loop_
_geom_torsion_atom_site_label_1
_geom_torsion_atom_site_label_2
_geom_torsion_atom_site_label_3
_geom_torsion_atom_site_label_4
_geom_torsion
_geom_torsion_site_symmetry_1
_geom_torsion_site_symmetry_2
_geom_torsion_site_symmetry_3
_geom_torsion_site_symmetry_4
_geom_torsion_publ_flag
P11 C11 C12 P12 -38.4(2) . . . . ?
C12 C11 P11 C121 142.07(17) . . . . ?
C12 C11 P11 C111 -114.62(17) . . . . ?
C12 C11 P11 Fe1 17.47(18) . . . . ?
C121 P11 C111 C112 -126.9(2) . . . . ?
C11 P11 C111 C112 125.1(2) . . . . ?
Fe1 P11 C111 C112 0.0(2) . . . . ?
C121 P11 C111 C116 49.7(2) . . . . ?
C11 P11 C111 C116 -58.4(2) . . . . ?
Fe1 P11 C111 C116 176.54(16) . . . . ?
C116 C111 C112 C113 -0.9(4) . . . . ?
P11 C111 C112 C113 175.75(19) . . . . ?
C111 C112 C113 C114 0.1(4) . . . . ?
C112 C113 C114 C115 0.6(4) . . . . ?
C113 C114 C115 C116 -0.4(4) . . . . ?
C114 C115 C116 C111 -0.4(4) . . . . ?
C112 C111 C116 C115 1.0(4) . . . . ?
P11 C111 C116 C115 -175.6(2) . . . . ?
C111 P11 C121 C122 39.3(2) . . . . ?
C11 P11 C121 C122 146.0(2) . . . . ?
Fe1 P11 C121 C122 -92.2(2) . . . . ?
C111 P11 C121 C126 -146.7(2) . . . . ?
C11 P11 C121 C126 -40.0(2) . . . . ?
Fe1 P11 C121 C126 81.9(2) . . . . ?
C126 C121 C122 C123 0.2(4) . . . . ?
P11 C121 C122 C123 174.5(2) . . . . ?
C121 C122 C123 C124 0.5(4) . . . . ?
C122 C123 C124 C125 -0.7(4) . . . . ?
C123 C124 C125 C126 0.1(4) . . . . ?
C124 C125 C126 C121 0.7(4) . . . . ?
C122 C121 C126 C125 -0.8(3) . . . . ?
P11 C121 C126 C125 -174.94(18) . . . . ?
C11 C12 P12 C141 172.31(16) . . . . ?
C11 C12 P12 C131 -83.89(17) . . . . ?
C11 C12 P12 Fe1 45.50(17) . . . . ?
C141 P12 C131 C132 -138.22(19) . . . . ?
C12 P12 C131 C132 113.0(2) . . . . ?
Fe1 P12 C131 C132 -7.0(2) . . . . ?
C141 P12 C131 C136 42.4(2) . . . . ?
C12 P12 C131 C136 -66.5(2) . . . . ?
Fe1 P12 C131 C136 173.60(16) . . . . ?
C136 C131 C132 C133 -0.6(3) . . . . ?
P12 C131 C132 C133 179.92(18) . . . . ?
C131 C132 C133 C134 0.3(4) . . . . ?
C132 C133 C134 C135 0.5(4) . . . . ?
C133 C134 C135 C136 -0.9(4) . . . . ?
C134 C135 C136 C131 0.5(4) . . . . ?
C132 C131 C136 C135 0.3(3) . . . . ?
P12 C131 C136 C135 179.70(18) . . . . ?
C131 P12 C141 C146 -110.3(2) . . . . ?
C12 P12 C141 C146 -4.8(2) . . . . ?
Fe1 P12 C141 C146 115.9(2) . . . . ?
C131 P12 C141 C142 70.5(2) . . . . ?
C12 P12 C141 C142 175.98(19) . . . . ?
Fe1 P12 C141 C142 -63.4(2) . . . . ?
C146 C141 C142 C143 -1.2(4) . . . . ?
P12 C141 C142 C143 178.1(2) . . . . ?
C141 C142 C143 C144 0.2(4) . . . . ?
C142 C143 C144 C145 1.0(4) . . . . ?
C143 C144 C145 C146 -1.1(4) . . . . ?
C144 C145 C146 C141 0.0(4) . . . . ?
C142 C141 C146 C145 1.2(4) . . . . ?
P12 C141 C146 C145 -178.07(19) . . . . ?
C155 C151 C152 C153 0.6(3) . . . . ?
Fe1 C151 C152 C153 -60.32(17) . . . . ?
C155 C151 C152 Fe1 60.87(16) . . . . ?
C151 C152 C153 C154 -0.2(3) . . . . ?
Fe1 C152 C153 C154 -60.04(16) . . . . ?
C151 C152 C153 Fe1 59.89(17) . . . . ?
C152 C153 C154 C155 -0.3(3) . . . . ?
Fe1 C153 C154 C155 -60.29(16) . . . . ?
C152 C153 C154 Fe1 59.98(17) . . . . ?
C153 C154 C155 C151 0.7(3) . . . . ?
Fe1 C154 C155 C151 -59.67(16) . . . . ?
C153 C154 C155 Fe1 60.33(16) . . . . ?
C152 C151 C155 C154 -0.7(3) . . . . ?
Fe1 C151 C155 C154 60.07(16) . . . . ?
C152 C151 C155 Fe1 -60.82(16) . . . . ?
P21 C21 C22 P22 36.17(19) . . . . ?
C22 C21 P21 C211 -169.15(15) . . . . ?
C22 C21 P21 C221 86.32(17) . . . . ?
C22 C21 P21 Fe2 -43.23(16) . . . . ?
C221 P21 C211 C212 -76.5(2) . . . . ?
C21 P21 C211 C212 177.98(19) . . . . ?
Fe2 P21 C211 C212 58.2(2) . . . . ?
C221 P21 C211 C216 107.6(2) . . . . ?
C21 P21 C211 C216 2.1(2) . . . . ?
Fe2 P21 C211 C216 -117.60(19) . . . . ?
C216 C211 C212 C213 0.7(4) . . . . ?
P21 C211 C212 C213 -175.5(2) . . . . ?
C211 C212 C213 C214 0.2(5) . . . . ?
C212 C213 C214 C215 -0.7(4) . . . . ?
C213 C214 C215 C216 0.4(4) . . . . ?
C212 C211 C216 C215 -1.0(4) . . . . ?
P21 C211 C216 C215 174.85(19) . . . . ?
C214 C215 C216 C211 0.5(4) . . . . ?
C211 P21 C221 C222 133.59(19) . . . . ?
C21 P21 C221 C222 -118.67(19) . . . . ?
Fe2 P21 C221 C222 1.5(2) . . . . ?
C211 P21 C221 C226 -47.5(2) . . . . ?
C21 P21 C221 C226 60.2(2) . . . . ?
Fe2 P21 C221 C226 -179.62(15) . . . . ?
C226 C221 C222 C223 -0.2(3) . . . . ?
P21 C221 C222 C223 178.68(18) . . . . ?
C221 C222 C223 C224 -0.7(4) . . . . ?
C222 C223 C224 C225 1.1(4) . . . . ?
C223 C224 C225 C226 -0.6(4) . . . . ?
C224 C225 C226 C221 -0.4(4) . . . . ?
C222 C221 C226 C225 0.8(3) . . . . ?
P21 C221 C226 C225 -178.13(18) . . . . ?
C21 C22 P22 C241 115.55(16) . . . . ?
C21 C22 P22 C231 -140.58(16) . . . . ?
C21 C22 P22 Fe2 -16.05(18) . . . . ?
C241 P22 C231 C232 152.69(19) . . . . ?
C22 P22 C231 C232 44.5(2) . . . . ?
Fe2 P22 C231 C232 -77.72(19) . . . . ?
C241 P22 C231 C236 -33.7(2) . . . . ?
C22 P22 C231 C236 -141.89(19) . . . . ?
Fe2 P22 C231 C236 95.92(19) . . . . ?
C236 C231 C232 C233 1.4(3) . . . . ?
P22 C231 C232 C233 175.23(18) . . . . ?
C231 C232 C233 C234 -1.2(4) . . . . ?
C232 C233 C234 C235 -0.2(4) . . . . ?
C233 C234 C235 C236 1.4(4) . . . . ?
C234 C235 C236 C231 -1.1(4) . . . . ?
C232 C231 C236 C235 -0.3(3) . . . . ?
P22 C231 C236 C235 -174.11(19) . . . . ?
C231 P22 C241 C246 -53.2(2) . . . . ?
C22 P22 C241 C246 54.8(2) . . . . ?
Fe2 P22 C241 C246 -179.04(16) . . . . ?
C231 P22 C241 C242 121.34(19) . . . . ?
C22 P22 C241 C242 -130.67(19) . . . . ?
Fe2 P22 C241 C242 -4.5(2) . . . . ?
C246 C241 C242 C243 1.3(3) . . . . ?
P22 C241 C242 C243 -173.33(19) . . . . ?
C241 C242 C243 C244 0.0(4) . . . . ?
C242 C243 C244 C245 -1.2(4) . . . . ?
C243 C244 C245 C246 1.2(4) . . . . ?
C244 C245 C246 C241 0.1(4) . . . . ?
C242 C241 C246 C245 -1.4(3) . . . . ?
P22 C241 C246 C245 173.23(18) . . . . ?
C255 C251 C252 C253 -0.4(3) . . . . ?
Fe2 C251 C252 C253 -60.45(16) . . . . ?
C255 C251 C252 Fe2 60.05(15) . . . . ?
C251 C252 C253 C254 0.2(3) . . . . ?
Fe2 C252 C253 C254 -60.21(16) . . . . ?
C251 C252 C253 Fe2 60.43(16) . . . . ?
C252 C253 C254 C255 0.0(3) . . . . ?
Fe2 C253 C254 C255 -60.07(16) . . . . ?
C252 C253 C254 Fe2 60.10(15) . . . . ?
C253 C254 C255 C251 -0.3(3) . . . . ?
Fe2 C254 C255 C251 -60.37(16) . . . . ?
C253 C254 C255 Fe2 60.09(16) . . . . ?
C252 C251 C255 C254 0.4(3) . . . . ?
Fe2 C251 C255 C254 60.50(16) . . . . ?
C252 C251 C255 Fe2 -60.08(16) . . . . ?
